data_1521696
loop_
_publ_author_name
'Onoda, M.'
'Kagami, T.'

_publ_section_title
;
 Crystal structures and electronic properties in the crossover region
 between the spin-gap system Ca V2 O5 and the linear-chain system Na V2 O5
;
_journal_name_full 'Journal of Physics: Condensed Matter'
_journal_page_first 3475
_journal_page_last 3488
_journal_volume 11
_journal_year 1999
_chemical_formula_sum 'Ca0.95 Na0.05 O5 V2'
_chemical_name_systematic '(Ca0.95 Na0.05) (V2 O5)'
_space_group_IT_number 59
_symmetry_space_group_name_Hall '-P 2ab 2a'
_symmetry_space_group_name_H-M 'P m m n :2'
_cell_angle_alpha 90
_cell_angle_beta 90
_cell_angle_gamma 90
_cell_formula_units_Z 2
_cell_length_a 11.328
_cell_length_b 3.6
_cell_length_c 4.881
_cell_volume 199.051
_citation_journal_id_ASTM JCOMEL
_cod_data_source_file Onoda_JCOMEL_1999_81.cif
_cod_data_source_block Ca0.95Na0.05O5V2
_cod_original_cell_volume 199.0511
_cod_database_code 1521696

loop_
_symmetry_equiv_pos_as_xyz
x,y,z
-x+1/2,-y+1/2,z
x+1/2,-y,-z
-x,y+1/2,-z
-x,-y,-z
x-1/2,y-1/2,-z
-x-1/2,y,z
x,-y-1/2,z

loop_
_atom_site_label
_atom_site_type_symbol
_atom_site_fract_x
_atom_site_fract_y
_atom_site_fract_z
_atom_site_occupancy
_atom_site_U_iso_or_equiv
O2 O-2 0.5753 0.25 0.4678 1 0.0
V1 V+4 0.40382 0.25 0.3908 1 0.0
O3 O-2 0.25 0.25 0.5453 1 0.0
Ca1 Ca+2 0.75 0.25 0.1559 0.95 0.0
Na1 Na+1 0.75 0.25 0.1559 0.05 0.0
O1 O-2 0.3775 0.25 0.0593 1 0.0
